data_1547272
loop_
_publ_author_name
'Fatimah Ali Al-Zahrani'
'Muhammad Nadeem Arshad'
'Abdullah M. Asiri'
'Tariq Mahmood'
'Mazhar Amjad Gilani'
'Reda M. El-shishtawy'

_publ_section_title
;
 Synthesis and structural properties of
 2-((10-alkyl-10H-phenothiazin-3-yl)methylene)malononitrile derivatives; a
 combined experimental and theoretical insight
;
_journal_name_full 'Chemistry Central Journal'
_journal_page_first 13
_journal_paper_doi 10.1186/s13065-016-0158-z
_journal_volume 10
_journal_year 2016
_chemical_formula_moiety 'C22 H21 N3 S'
_chemical_formula_sum 'C22 H21 N3 S'
_chemical_formula_weight 359.48
_chemical_name_common
;
2-(10-Hexyl-10H-phenothiazin-3-ylmethylene)-malononitrile
;
_chemical_name_systematic
; 
2-(10-Hexyl-10H-phenothiazin-3-ylmethylene)-malononitrile
;
_space_group_IT_number 14
_symmetry_cell_setting monoclinic
_symmetry_space_group_name_Hall '-P 2yab'
_symmetry_space_group_name_H-M 'P 1 21/a 1'
_atom_sites_solution_hydrogens geom
_cell_angle_alpha 90
_cell_angle_beta 92.275(12)
_cell_angle_gamma 90
_cell_formula_units_Z 4
_cell_length_a 8.3072(11)
_cell_length_b 13.5441(19)
_cell_length_c 17.410(2)
_cell_measurement_temperature 296(2)
_cell_volume 1957.3(4)
_computing_cell_refinement 'CrysAlis PRO (Agilent, 2012)'
_computing_data_collection 'CrysAlis PRO (Agilent, 2012)'
_computing_data_reduction 'CrysAlis PRO (Agilent, 2012)'
_computing_structure_refinement 'SHELXL-97 (Sheldrick, 1997)'
_computing_structure_solution 'SHELXS-97 (Sheldrick, 1990)'
_diffrn_ambient_temperature 296(2)
_diffrn_measured_fraction_theta_full 0.998
_diffrn_measured_fraction_theta_max 0.866
_diffrn_measurement_device_type 'SuperNova, Dual, Cu at zero, Atlas, CCD'
_diffrn_measurement_method '\w scans'
_diffrn_radiation_monochromator graphite
_diffrn_radiation_source 'fine-focus sealed tube'
_diffrn_radiation_type MoK\a
_diffrn_radiation_wavelength 0.71073
_diffrn_reflns_av_R_equivalents 0.0988
_diffrn_reflns_av_unetI/netI 0.1799
_diffrn_reflns_Laue_measured_fraction_full 0.998
_diffrn_reflns_Laue_measured_fraction_max 0.866
_diffrn_reflns_limit_h_max 10
_diffrn_reflns_limit_h_min -8
_diffrn_reflns_limit_k_max 17
_diffrn_reflns_limit_k_min -17
_diffrn_reflns_limit_l_max 22
_diffrn_reflns_limit_l_min -21
_diffrn_reflns_number 11893
_diffrn_reflns_point_group_measured_fraction_full 0.998
_diffrn_reflns_point_group_measured_fraction_max 0.866
_diffrn_reflns_theta_full 25.242
_diffrn_reflns_theta_max 29.518
_diffrn_reflns_theta_min 2.878
_diffrn_standards_interval_count .
_diffrn_standards_interval_time .
_diffrn_standards_number 0
_exptl_absorpt_coefficient_mu 0.175
_exptl_absorpt_correction_T_max 1.00000
_exptl_absorpt_correction_T_min 0.76766
_exptl_absorpt_correction_type multi-scan
_exptl_absorpt_process_details
; 
CrysAlisPro, Agilent Technologies,
Version 1.171.36.20 (release 27-06-2012 CrysAlis171 .NET)
(compiled Jul 11 2012,15:38:31)
Empirical absorption correction using spherical harmonics,
 implemented in SCALE3 ABSPACK scaling algorithm.
;
_exptl_crystal_colour red
_exptl_crystal_density_diffrn 1.220
_exptl_crystal_density_method 'not measured'
_exptl_crystal_description plate
_exptl_crystal_F_000 760
_exptl_crystal_size_max 0.34
_exptl_crystal_size_mid 0.14
_exptl_crystal_size_min 0.06
_refine_diff_density_max 0.177
_refine_diff_density_min -0.200
_refine_diff_density_rms 0.042
_refine_ls_extinction_coef .
_refine_ls_extinction_method none
_refine_ls_goodness_of_fit_ref 0.837
_refine_ls_hydrogen_treatment constr
_refine_ls_matrix_type full
_refine_ls_number_parameters 236
_refine_ls_number_reflns 4728
_refine_ls_number_restraints 0
_refine_ls_restrained_S_all 0.837
_refine_ls_R_factor_all 0.2559
_refine_ls_R_factor_gt 0.0659
_refine_ls_shift/su_max 0.000
_refine_ls_shift/su_mean 0.000
_refine_ls_structure_factor_coef Fsqd
_refine_ls_weighting_details 'w=1/[\s^2^(Fo^2^)+(0.0303P)^2^] where P=(Fo^2^+2Fc^2^)/3'
_refine_ls_weighting_scheme calc
_refine_ls_wR_factor_gt 0.1162
_refine_ls_wR_factor_ref 0.1809
_reflns_Friedel_coverage 0.000
_reflns_Friedel_fraction_full .
_reflns_Friedel_fraction_max .
_reflns_number_gt 3183
_reflns_number_total 4728
_reflns_threshold_expression 'I > 2\s(I)'
_cod_data_source_file Chem-Cent-J-2016-10-13-1.cif
_cod_data_source_block 1
_cod_depositor_comments
;
The following automatic conversions were performed:

'_symmetry_cell_setting' value 'Monoclinic' changed to 'monoclinic'
according to the built-in table from CIF Core dictionary named
'cif_core.dic' version 2.4.1 from 2010-06-29.

Automatic conversion script
Id: cif_fix_values 5376 2017-05-30 11:51:03Z andrius 
;
_cod_original_sg_symbol_H-M 'P 21/a'
_cod_database_code 1547272

loop_
_space_group_symop_operation_xyz
'x, y, z'
'-x+1/2, y+1/2, -z'
'-x, -y, -z'
'x-1/2, -y-1/2, z'

loop_
_atom_site_label
_atom_site_type_symbol
_atom_site_fract_x
_atom_site_fract_y
_atom_site_fract_z
_atom_site_U_iso_or_equiv
_atom_site_adp_type
_atom_site_occupancy
_atom_site_site_symmetry_order
_atom_site_calc_flag
_atom_site_refinement_flags_posn
_atom_site_refinement_flags_adp
_atom_site_refinement_flags_occupancy
_atom_site_disorder_assembly
_atom_site_disorder_group
S1 S 0.42923(15) 0.51897(10) 0.15063(7) 0.0939(5) Uani 1 1 d . . . . .
N1 N 0.3983(4) 0.7211(3) 0.2258(2) 0.0705(10) Uani 1 1 d . . . . .
N2 N 0.6074(6) 0.9563(4) -0.1121(3) 0.1377(19) Uani 1 1 d . . . . .
N3 N 0.8773(5) 0.7381(4) -0.2359(3) 0.1220(17) Uani 1 1 d . . . . .
C1 C 0.5036(4) 0.6320(3) 0.1172(2) 0.0678(11) Uani 1 1 d . . . . .
C2 C 0.4706(4) 0.7219(3) 0.1549(3) 0.0697(12) Uani 1 1 d . . . . .
C3 C 0.5157(5) 0.8090(3) 0.1176(3) 0.0752(12) Uani 1 1 d . . . . .
H3 H 0.4965 0.8694 0.1409 0.090 Uiso 1 1 calc R U . . .
C4 C 0.5871(5) 0.8080(3) 0.0479(3) 0.0770(12) Uani 1 1 d . . . . .
H4 H 0.6102 0.8673 0.0239 0.092 Uiso 1 1 calc R U . . .
C5 C 0.6262(5) 0.7179(3) 0.0122(3) 0.0724(12) Uani 1 1 d . . . . .
C6 C 0.5856(4) 0.6309(3) 0.0498(2) 0.0722(12) Uani 1 1 d . . . . .
H6 H 0.6147 0.5706 0.0289 0.087 Uiso 1 1 calc R U . . .
C7 C 0.4281(4) 0.5441(4) 0.2496(3) 0.0737(12) Uani 1 1 d . . . . .
C8 C 0.4361(4) 0.4655(4) 0.3002(3) 0.0863(14) Uani 1 1 d . . . . .
H8 H 0.4509 0.4022 0.2811 0.104 Uiso 1 1 calc R U . . .
C9 C 0.4228(5) 0.4787(5) 0.3778(3) 0.0945(15) Uani 1 1 d . . . . .
H9 H 0.4262 0.4252 0.4114 0.113 Uiso 1 1 calc R U . . .
C10 C 0.4043(5) 0.5728(5) 0.4043(3) 0.0967(16) Uani 1 1 d . . . . .
H10 H 0.3962 0.5832 0.4568 0.116 Uiso 1 1 calc R U . . .
C11 C 0.3973(4) 0.6525(4) 0.3555(3) 0.0853(14) Uani 1 1 d . . . . .
H11 H 0.3852 0.7157 0.3753 0.102 Uiso 1 1 calc R U . . .
C12 C 0.4082(4) 0.6397(4) 0.2766(3) 0.0721(12) Uani 1 1 d . . . . .
C13 C 0.7069(4) 0.7126(3) -0.0595(3) 0.0750(12) Uani 1 1 d . . . . .
H13 H 0.7528 0.6516 -0.0696 0.090 Uiso 1 1 calc R U . . .
C14 C 0.7269(5) 0.7812(4) -0.1143(3) 0.0781(13) Uani 1 1 d . . . . .
C15 C 0.6624(6) 0.8794(4) -0.1123(3) 0.0946(15) Uani 1 1 d . . . . .
C16 C 0.8117(6) 0.7569(4) -0.1824(4) 0.0877(14) Uani 1 1 d . . . . .
C17 C 0.3373(4) 0.8168(3) 0.2536(2) 0.0802(13) Uani 1 1 d . . . . .
H17A H 0.2498 0.8035 0.2874 0.096 Uiso 1 1 calc R U . . .
H17B H 0.2923 0.8528 0.2096 0.096 Uiso 1 1 calc R U . . .
C18 C 0.4588(4) 0.8841(3) 0.2964(2) 0.0728(12) Uani 1 1 d . . . . .
H18A H 0.5143 0.8475 0.3374 0.087 Uiso 1 1 calc R U . . .
H18B H 0.5384 0.9073 0.2613 0.087 Uiso 1 1 calc R U . . .
C19 C 0.3716(4) 0.9711(3) 0.3297(2) 0.0795(13) Uani 1 1 d . . . . .
H19A H 0.3162 1.0066 0.2881 0.095 Uiso 1 1 calc R U . . .
H19B H 0.2907 0.9467 0.3635 0.095 Uiso 1 1 calc R U . . .
C20 C 0.4797(5) 1.0420(3) 0.3738(2) 0.0823(13) Uani 1 1 d . . . . .
H20A H 0.5574 1.0687 0.3391 0.099 Uiso 1 1 calc R U . . .
H20B H 0.5391 1.0057 0.4137 0.099 Uiso 1 1 calc R U . . .
C21 C 0.3938(5) 1.1268(4) 0.4105(3) 0.1060(17) Uani 1 1 d . . . . .
H21A H 0.3389 1.1652 0.3704 0.127 Uiso 1 1 calc R U . . .
H21B H 0.3125 1.1003 0.4432 0.127 Uiso 1 1 calc R U . . .
C22 C 0.5021(7) 1.1944(4) 0.4576(3) 0.144(2) Uani 1 1 d . . . . .
H22A H 0.5628 1.1564 0.4953 0.216 Uiso 1 1 calc R U . . .
H22B H 0.4381 1.2424 0.4831 0.216 Uiso 1 1 calc R U . . .
H22C H 0.5748 1.2274 0.4246 0.216 Uiso 1 1 calc R U . . .

loop_
_atom_site_aniso_label
_atom_site_aniso_U_11
_atom_site_aniso_U_22
_atom_site_aniso_U_33
_atom_site_aniso_U_23
_atom_site_aniso_U_13
_atom_site_aniso_U_12
S1 0.1272(10) 0.0697(9) 0.0838(9) -0.0123(7) -0.0058(7) -0.0163(7)
N1 0.067(2) 0.065(3) 0.078(3) -0.019(2) -0.0130(18) 0.0073(18)
N2 0.189(5) 0.087(4) 0.138(4) 0.017(4) 0.016(3) 0.029(3)
N3 0.134(4) 0.125(4) 0.108(4) -0.005(3) 0.021(3) -0.004(3)
C1 0.075(3) 0.055(3) 0.071(3) -0.002(2) -0.020(2) -0.002(2)
C2 0.063(2) 0.065(3) 0.079(3) -0.020(3) -0.024(2) 0.007(2)
C3 0.094(3) 0.049(3) 0.081(4) -0.004(3) -0.023(2) 0.005(2)
C4 0.091(3) 0.064(3) 0.074(3) -0.002(3) -0.022(2) -0.002(2)
C5 0.073(3) 0.064(3) 0.078(3) -0.004(3) -0.020(2) 0.002(2)
C6 0.086(3) 0.054(3) 0.075(3) -0.008(3) -0.019(2) 0.003(2)
C7 0.059(3) 0.081(4) 0.081(3) -0.010(3) -0.002(2) -0.005(2)
C8 0.071(3) 0.090(4) 0.099(4) -0.002(3) 0.008(3) -0.012(3)
C9 0.086(3) 0.103(5) 0.096(4) 0.010(4) 0.015(3) -0.008(3)
C10 0.087(3) 0.128(5) 0.076(4) 0.000(4) 0.014(3) -0.020(3)
C11 0.066(3) 0.099(4) 0.092(4) -0.021(3) 0.006(2) -0.003(2)
C12 0.052(2) 0.084(4) 0.080(3) -0.008(3) -0.003(2) 0.002(2)
C13 0.076(3) 0.065(3) 0.082(3) -0.013(3) -0.022(2) -0.003(2)
C14 0.080(3) 0.072(4) 0.081(4) -0.001(3) -0.015(2) -0.002(3)
C15 0.106(4) 0.080(4) 0.098(4) 0.006(4) 0.005(3) -0.001(3)
C16 0.094(4) 0.070(4) 0.098(4) 0.005(3) -0.006(3) -0.004(3)
C17 0.068(2) 0.077(3) 0.094(3) -0.025(3) -0.013(2) 0.014(2)
C18 0.058(2) 0.071(3) 0.089(3) -0.015(3) -0.001(2) 0.008(2)
C19 0.068(3) 0.080(3) 0.090(3) -0.020(3) -0.004(2) 0.010(2)
C20 0.088(3) 0.075(4) 0.084(3) -0.016(3) 0.007(2) 0.001(2)
C21 0.112(4) 0.097(4) 0.110(4) -0.027(4) 0.015(3) 0.001(3)
C22 0.188(6) 0.113(5) 0.130(5) -0.045(4) -0.014(4) -0.024(4)

loop_
_atom_type_symbol
_atom_type_description
_atom_type_scat_dispersion_real
_atom_type_scat_dispersion_imag
_atom_type_scat_source
C C 0.0181 0.0091 'International Tables Vol C Tables 4.2.6.8 and 6.1.1.4'
H H 0.0000 0.0000 'International Tables Vol C Tables 4.2.6.8 and 6.1.1.4'
N N 0.0311 0.0180 'International Tables Vol C Tables 4.2.6.8 and 6.1.1.4'
S S 0.1246 0.1234 'International Tables Vol C Tables 4.2.6.8 and 6.1.1.4'

loop_
_geom_angle_atom_site_label_1
_geom_angle_atom_site_label_2
_geom_angle_atom_site_label_3
_geom_angle
_geom_angle_site_symmetry_1
_geom_angle_site_symmetry_3
C7 S1 C1 99.9(2) . .
C2 N1 C12 122.9(4) . .
C2 N1 C17 116.6(4) . .
C12 N1 C17 119.4(4) . .
C6 C1 C2 121.0(4) . .
C6 C1 S1 117.6(3) . .
C2 C1 S1 121.2(4) . .
N1 C2 C3 123.3(4) . .
N1 C2 C1 120.1(4) . .
C3 C2 C1 116.6(4) . .
C4 C3 C2 122.2(4) . .
C4 C3 H3 118.9 . .
C2 C3 H3 118.9 . .
C3 C4 C5 120.9(5) . .
C3 C4 H4 119.6 . .
C5 C4 H4 119.6 . .
C6 C5 C4 117.3(4) . .
C6 C5 C13 119.6(4) . .
C4 C5 C13 123.1(4) . .
C1 C6 C5 121.7(4) . .
C1 C6 H6 119.1 . .
C5 C6 H6 119.1 . .
C8 C7 C12 120.4(4) . .
C8 C7 S1 118.3(4) . .
C12 C7 S1 121.2(4) . .
C9 C8 C7 121.6(5) . .
C9 C8 H8 119.2 . .
C7 C8 H8 119.2 . .
C10 C9 C8 117.9(5) . .
C10 C9 H9 121.1 . .
C8 C9 H9 121.1 . .
C9 C10 C11 121.8(5) . .
C9 C10 H10 119.1 . .
C11 C10 H10 119.1 . .
C10 C11 C12 120.7(5) . .
C10 C11 H11 119.7 . .
C12 C11 H11 119.7 . .
C7 C12 C11 117.6(5) . .
C7 C12 N1 121.3(4) . .
C11 C12 N1 121.0(5) . .
C14 C13 C5 130.9(5) . .
C14 C13 H13 114.6 . .
C5 C13 H13 114.6 . .
C13 C14 C15 124.4(5) . .
C13 C14 C16 120.2(5) . .
C15 C14 C16 115.3(5) . .
N2 C15 C14 178.0(7) . .
N3 C16 C14 179.6(6) . .
N1 C17 C18 117.0(3) . .
N1 C17 H17A 108.1 . .
C18 C17 H17A 108.1 . .
N1 C17 H17B 108.1 . .
C18 C17 H17B 108.1 . .
H17A C17 H17B 107.3 . .
C19 C18 C17 109.5(3) . .
C19 C18 H18A 109.8 . .
C17 C18 H18A 109.8 . .
C19 C18 H18B 109.8 . .
C17 C18 H18B 109.8 . .
H18A C18 H18B 108.2 . .
C20 C19 C18 114.1(3) . .
C20 C19 H19A 108.7 . .
C18 C19 H19A 108.7 . .
C20 C19 H19B 108.7 . .
C18 C19 H19B 108.7 . .
H19A C19 H19B 107.6 . .
C19 C20 C21 114.8(4) . .
C19 C20 H20A 108.6 . .
C21 C20 H20A 108.6 . .
C19 C20 H20B 108.6 . .
C21 C20 H20B 108.6 . .
H20A C20 H20B 107.5 . .
C22 C21 C20 114.3(4) . .
C22 C21 H21A 108.7 . .
C20 C21 H21A 108.7 . .
C22 C21 H21B 108.7 . .
C20 C21 H21B 108.7 . .
H21A C21 H21B 107.6 . .
C21 C22 H22A 109.5 . .
C21 C22 H22B 109.5 . .
H22A C22 H22B 109.5 . .
C21 C22 H22C 109.5 . .
H22A C22 H22C 109.5 . .
H22B C22 H22C 109.5 . .

loop_
_geom_bond_atom_site_label_1
_geom_bond_atom_site_label_2
_geom_bond_distance
_geom_bond_site_symmetry_2
S1 C7 1.757(4) .
S1 C1 1.759(4) .
N1 C2 1.394(5) .
N1 C12 1.413(5) .
N1 C17 1.480(5) .
N2 C15 1.138(6) .
N3 C16 1.128(5) .
C1 C6 1.380(5) .
C1 C2 1.415(5) .
C2 C3 1.405(5) .
C3 C4 1.371(5) .
C3 H3 0.9300 .
C4 C5 1.413(5) .
C4 H4 0.9300 .
C5 C6 1.396(5) .
C5 C13 1.442(5) .
C6 H6 0.9300 .
C7 C8 1.381(6) .
C7 C12 1.389(6) .
C8 C9 1.373(6) .
C8 H8 0.9300 .
C9 C10 1.366(6) .
C9 H9 0.9300 .
C10 C11 1.374(6) .
C10 H10 0.9300 .
C11 C12 1.390(6) .
C11 H11 0.9300 .
C13 C14 1.347(6) .
C13 H13 0.9300 .
C14 C15 1.435(7) .
C14 C16 1.440(6) .
C17 C18 1.532(5) .
C17 H17A 0.9700 .
C17 H17B 0.9700 .
C18 C19 1.511(5) .
C18 H18A 0.9700 .
C18 H18B 0.9700 .
C19 C20 1.504(5) .
C19 H19A 0.9700 .
C19 H19B 0.9700 .
C20 C21 1.507(5) .
C20 H20A 0.9700 .
C20 H20B 0.9700 .
C21 C22 1.504(6) .
C21 H21A 0.9700 .
C21 H21B 0.9700 .
C22 H22A 0.9600 .
C22 H22B 0.9600 .
C22 H22C 0.9600 .

loop_
_geom_hbond_atom_site_label_D
_geom_hbond_atom_site_label_H
_geom_hbond_atom_site_label_A
_geom_hbond_distance_DH
_geom_hbond_distance_HA
_geom_hbond_distance_DA
_geom_hbond_angle_DHA
_geom_hbond_site_symmetry_A
C3 H3 N2 0.93 2.56 3.339(7) 142.1 3_675
C3 H3 N2 0.93 2.56 3.339(7) 142.1 3_675

loop_
_geom_torsion_atom_site_label_1
_geom_torsion_atom_site_label_2
_geom_torsion_atom_site_label_3
_geom_torsion_atom_site_label_4
_geom_torsion
_geom_torsion_site_symmetry_1
_geom_torsion_site_symmetry_2
_geom_torsion_site_symmetry_3
_geom_torsion_site_symmetry_4
C7 S1 C1 C6 153.1(3) . . . .
C7 S1 C1 C2 -31.3(3) . . . .
C12 N1 C2 C3 -155.0(4) . . . .
C17 N1 C2 C3 13.0(5) . . . .
C12 N1 C2 C1 24.4(5) . . . .
C17 N1 C2 C1 -167.7(3) . . . .
C6 C1 C2 N1 -175.2(3) . . . .
S1 C1 C2 N1 9.4(5) . . . .
C6 C1 C2 C3 4.2(5) . . . .
S1 C1 C2 C3 -171.2(3) . . . .
N1 C2 C3 C4 179.8(3) . . . .
C1 C2 C3 C4 0.4(5) . . . .
C2 C3 C4 C5 -3.3(5) . . . .
C3 C4 C5 C6 1.5(5) . . . .
C3 C4 C5 C13 -177.5(3) . . . .
C2 C1 C6 C5 -6.1(5) . . . .
S1 C1 C6 C5 169.5(3) . . . .
C4 C5 C6 C1 3.1(5) . . . .
C13 C5 C6 C1 -177.8(3) . . . .
C1 S1 C7 C8 -155.9(3) . . . .
C1 S1 C7 C12 28.6(4) . . . .
C12 C7 C8 C9 0.8(6) . . . .
S1 C7 C8 C9 -174.7(3) . . . .
C7 C8 C9 C10 -1.2(6) . . . .
C8 C9 C10 C11 0.7(7) . . . .
C9 C10 C11 C12 0.3(7) . . . .
C8 C7 C12 C11 0.2(6) . . . .
S1 C7 C12 C11 175.6(3) . . . .
C8 C7 C12 N1 -179.4(3) . . . .
S1 C7 C12 N1 -4.1(5) . . . .
C10 C11 C12 C7 -0.7(6) . . . .
C10 C11 C12 N1 178.9(4) . . . .
C2 N1 C12 C7 -27.5(5) . . . .
C17 N1 C12 C7 164.9(3) . . . .
C2 N1 C12 C11 152.9(3) . . . .
C17 N1 C12 C11 -14.7(5) . . . .
C6 C5 C13 C14 163.5(4) . . . .
C4 C5 C13 C14 -17.5(6) . . . .
C5 C13 C14 C15 -2.0(7) . . . .
C5 C13 C14 C16 -179.1(4) . . . .
C2 N1 C17 C18 -84.6(4) . . . .
C12 N1 C17 C18 83.8(5) . . . .
N1 C17 C18 C19 -172.3(4) . . . .
C17 C18 C19 C20 179.5(3) . . . .
C18 C19 C20 C21 -177.3(4) . . . .
C19 C20 C21 C22 177.2(4) . . . .
